data_1567117
loop_
_publ_author_name
'Jir\'at, Jan'
'Babor, Martin'
'Ridvan, Lud\<ek'
'Sko\<repov\'a, Eli\<ska'
'Du\<sek, Michal'
'\<So\'o\<s, Miroslav'

_publ_section_title
;
 Structure--property relations of a unique and systematic dataset of 19
 isostructural multicomponent apremilast forms
;
_journal_coeditor_code ED5027
_journal_issue 4
_journal_name_full IUCrJ
_journal_page_first
;
;
_journal_paper_doi 10.1107/S2052252522005577
_journal_volume 9
_journal_year 2022
_chemical_absolute_configuration ad
_chemical_formula_moiety '2(C22 H24 N2 O7 S), C7 H5 O4'
_chemical_formula_sum 'C51 H53 N4 O18 S2'
_chemical_formula_weight 1074.13
_space_group_IT_number 92
_space_group_name_Hall 'P 4abw 2nw'
_space_group_name_H-M_alt 'P 41 21 2'
_symmetry_cell_setting tetragonal
_symmetry_space_group_name_H-M 'P 41 21 2'
_atom_sites_solution_hydrogens difmap
_atom_sites_solution_primary other
_cell_angle_alpha 90
_cell_angle_beta 90
_cell_angle_gamma 90
_cell_formula_units_Z 4
_cell_length_a 12.91700(10)
_cell_length_b 12.91700(10)
_cell_length_c 29.3859(2)
_cell_measurement_reflns_used 44445
_cell_measurement_temperature 120
_cell_measurement_theta_max 68
_cell_measurement_theta_min 4
_cell_volume 4903.00(6)
_computing_cell_refinement 'CrysAlisPro, (Agilent, 2011)'
_computing_data_collection 'SuperNova, (Oxford Diffraction, 2010)'
_computing_data_reduction 'CrysAlisPro, (Agilent, 2011)'
_computing_molecular_graphics 'CAMERON (Watkin et al., 1996)'
_computing_publication_material 'CRYSTALS (Betteridge et al., 2003)'
_computing_structure_refinement 'CRYSTALS (Betteridge et al., 2003)'
_computing_structure_solution 'Superflip (Palatinus & Chapuis, 2007)'
_diffrn_ambient_temperature 120
_diffrn_measured_fraction_theta_full 1.000
_diffrn_measured_fraction_theta_max 1.000
_diffrn_measurement_device Area
_diffrn_measurement_device_type 'Oxford Diffraction SuperNova'
_diffrn_measurement_method \w
_diffrn_radiation_monochromator graphite
_diffrn_radiation_type 'Cu K\a'
_diffrn_radiation_wavelength 1.54180
_diffrn_reflns_av_R_equivalents 0.052
_diffrn_reflns_limit_h_max 15
_diffrn_reflns_limit_h_min -15
_diffrn_reflns_limit_k_max 15
_diffrn_reflns_limit_k_min -15
_diffrn_reflns_limit_l_max 35
_diffrn_reflns_limit_l_min -35
_diffrn_reflns_number 88004
_diffrn_reflns_theta_full 67.744
_diffrn_reflns_theta_max 67.744
_diffrn_reflns_theta_min 3.738
_diffrn_standards_number 0
_exptl_absorpt_coefficient_mu 1.691
_exptl_absorpt_correction_T_max 0.74
_exptl_absorpt_correction_T_min 0.50
_exptl_absorpt_correction_type multi-scan
_exptl_absorpt_process_details 'CrysAlisPro, (Agilent, 2011)'
_exptl_crystal_colour colorless
_exptl_crystal_density_diffrn 1.455
_exptl_crystal_density_method 'not measured'
_exptl_crystal_description block
_exptl_crystal_F_000 2252
_exptl_crystal_size_max 0.441
_exptl_crystal_size_mid 0.250
_exptl_crystal_size_min 0.176
_refine_diff_density_max 0.62
_refine_diff_density_min -0.35
_refine_ls_abs_structure_details 'Flack (1983), 1825 Friedel-pairs'
_refine_ls_abs_structure_Flack 0.01(2)
_refine_ls_extinction_coef 40(10)
_refine_ls_extinction_method 'Larson (1970), Equation 22'
_refine_ls_goodness_of_fit_ref 1.0044
_refine_ls_hydrogen_treatment constr
_refine_ls_matrix_type full
_refine_ls_number_parameters 354
_refine_ls_number_reflns 4443
_refine_ls_number_restraints 12
_refine_ls_R_factor_all 0.0401
_refine_ls_R_factor_gt 0.0389
_refine_ls_shift/su_max 0.0008917
_refine_ls_shift/su_mean 0.0000492
_refine_ls_structure_factor_coef Fsqd
_refine_ls_weighting_details
;
 Method= Modified Sheldrick 
 w=1/[\s^2^(F^2^) + ( 0.04P)^2^ + 5.29P] 
 ,where P=(max(Fo^2^,0) + 2Fc^2^)/3 
;
_refine_ls_weighting_scheme calc
_refine_ls_wR_factor_all 0.1022
_refine_ls_wR_factor_gt 0.1011
_refine_ls_wR_factor_ref 0.1022
_reflns_limit_h_max 10
_reflns_limit_h_min -10
_reflns_limit_k_max 15
_reflns_limit_k_min 0
_reflns_limit_l_max 35
_reflns_limit_l_min 0
_reflns_number_gt 4287
_reflns_number_total 4443
_reflns_threshold_expression I>2.0\s(I)
_oxford_diffrn_Wilson_B_factor 3.05
_oxford_diffrn_Wilson_scale 0.07
_oxford_refine_ls_r_factor_ref 0.0401
_oxford_refine_ls_scale 3.04(3)
_oxford_reflns_number_all 4443
_oxford_reflns_threshold_expression_ref I>-3.0\s(I)
_cod_data_source_file ed5027.cif
_cod_data_source_block apremilast25dihydrbenzoic
_cod_depositor_comments
;
The following automatic conversions were performed:

data item '_atom_sites_solution_primary' value 'Other' was changed to
'other' in accordance with the
/home/data/users/saulius/crontab/automatic-downloads/rss-feeds/IUCr/lib/dictionaries/cif_core.dic
dictionary named 'cif_core.dic' version 2.4.2 last updated on
2011-04-26.

Automatic conversion script
Id: cif_fix_values 7556 2019-12-06 15:28:31Z antanas 
;
_cod_original_cell_volume 4903.00(8)
_cod_original_sg_symbol_H-M 'P 41 21 2 '
_cod_database_code 1567117

loop_
_symmetry_equiv_pos_as_xyz
x,y,z
-y+1/2,x+1/2,z+1/4
-x,-y,z+1/2
x+1/2,-y+1/2,-z+3/4
y,x,-z
-x+1/2,y+1/2,-z+1/4
-y,-x,-z+1/2
y+1/2,-x+1/2,z+3/4

loop_
_atom_site_label
_atom_site_type_symbol
_atom_site_fract_x
_atom_site_fract_y
_atom_site_fract_z
_atom_site_U_iso_or_equiv
_atom_site_occupancy
_atom_site_adp_type
_atom_site_refinement_flags_posn
_atom_site_refinement_flags_adp
_atom_site_refinement_flags_occupancy
_atom_site_disorder_assembly
_atom_site_disorder_group
_atom_site_attached_hydrogens
C25 C 0.5042(2) 0.1875(2) 0.55976(11) 0.0355 1.0000 Uani . . . . . .
C26 C 0.5615(2) 0.2033(2) 0.59904(9) 0.0330 1.0000 Uani . . . . . .
C27 C 0.6255(2) 0.2892(2) 0.60293(9) 0.0303 1.0000 Uani . . . . . .
O31 O 0.43988(16) 0.10517(16) 0.55214(8) 0.0446 1.0000 Uani . . . . . .
C32 C 0.4307(3) 0.0329(2) 0.58867(11) 0.0476 1.0000 Uani . . . . . .
O33 O 0.4586(2) 0.4452(2) 0.66175(11) 0.0755 1.0000 Uani . . . . . .
C34 C 0.4822(3) 0.4701(3) 0.70577(15) 0.0632 1.0000 Uani . . . . . .
C35 C 0.5621(3) 0.4127(3) 0.72862(14) 0.0677 1.0000 Uani . . . . . .
C36 C 0.4271(3) 0.5448(3) 0.72585(16) 0.0699 1.0000 Uani . U . . . .
C37 C 0.3315(6) 0.5860(5) 0.7117(2) 0.0463 0.5000 Uani . U . . . .
O38 O 0.2667(4) 0.6382(4) 0.7402(2) 0.0715 0.5000 Uani . . . . . .
O39 O 0.2990(4) 0.5734(5) 0.67285(18) 0.0671 0.5000 Uani . . . . . .
S1 S 0.83604(5) 0.59448(5) 0.53437(2) 0.0299 1.0000 Uani . . . . . .
O2 O 0.78956(16) 0.68728(15) 0.55285(7) 0.0375 1.0000 Uani . . . . . .
O3 O 0.92423(15) 0.55178(16) 0.55801(7) 0.0393 1.0000 Uani . . . . . .
C4 C 0.8696(3) 0.6198(3) 0.47754(10) 0.0453 1.0000 Uani . . . . . .
C5 C 0.7395(2) 0.4977(2) 0.52909(8) 0.0278 1.0000 Uani . . . . . .
C6 C 0.7036(2) 0.4534(2) 0.57468(8) 0.0277 1.0000 Uani . . . . . .
N7 N 0.65685(16) 0.53448(17) 0.60330(7) 0.0264 1.0000 Uani . . . . . .
C8 C 0.69483(19) 0.5627(2) 0.64622(8) 0.0267 1.0000 Uani . . . . . .
C9 C 0.63248(19) 0.6518(2) 0.66146(8) 0.0275 1.0000 Uani . . . . . .
C10 C 0.5601(2) 0.6743(2) 0.62778(9) 0.0297 1.0000 Uani . . . . . .
C11 C 0.5748(2) 0.5990(2) 0.59047(9) 0.0293 1.0000 Uani . . . . . .
O12 O 0.76625(14) 0.51926(14) 0.66547(6) 0.0307 1.0000 Uani . . . . . .
O13 O 0.52704(14) 0.59080(15) 0.55500(6) 0.0345 1.0000 Uani . . . . . .
C14 C 0.6370(2) 0.7079(2) 0.70173(9) 0.0299 1.0000 Uani . . . . . .
C15 C 0.5670(2) 0.7897(2) 0.70637(10) 0.0367 1.0000 Uani . . . . . .
C16 C 0.4959(2) 0.8121(2) 0.67201(11) 0.0415 1.0000 Uani . . . . . .
C17 C 0.4901(2) 0.7541(2) 0.63219(10) 0.0365 1.0000 Uani . . . . . .
N18 N 0.70915(17) 0.67778(17) 0.73461(7) 0.0303 1.0000 Uani . . . . . .
C19 C 0.7258(2) 0.7197(2) 0.77668(9) 0.0319 1.0000 Uani . . . . . .
C20 C 0.8005(2) 0.6589(2) 0.80570(9) 0.0395 1.0000 Uani . . . . . .
O21 O 0.68334(16) 0.79817(15) 0.79018(6) 0.0380 1.0000 Uani . . . . . .
C22 C 0.6326(2) 0.3613(2) 0.56825(9) 0.0283 1.0000 Uani . . . . . .
C23 C 0.5745(2) 0.3460(2) 0.52862(9) 0.0329 1.0000 Uani . . . . . .
C24 C 0.5104(2) 0.2603(2) 0.52422(10) 0.0369 1.0000 Uani . . . . . .
H261 H 0.5571 0.1546 0.6231 0.0383 1.0000 Uiso R . . . . .
H271 H 0.6655 0.3005 0.6298 0.0376 1.0000 Uiso R . . . . .
H323 H 0.3825 -0.0190 0.5770 0.0704 1.0000 Uiso R . . . . .
H322 H 0.4014 0.0694 0.6149 0.0717 1.0000 Uiso R . . . . .
H321 H 0.4980 0.0015 0.5955 0.0714 1.0000 Uiso R . . . . .
H351 H 0.5939 0.3564 0.7140 0.0795 1.0000 Uiso R . . . . .
H41 H 0.8950 0.5566 0.4642 0.0684 1.0000 Uiso R . . . . .
H42 H 0.9234 0.6702 0.4786 0.0685 1.0000 Uiso R . . . . .
H43 H 0.8091 0.6440 0.4608 0.0692 1.0000 Uiso R . . . . .
H52 H 0.7738 0.4440 0.5111 0.0332 1.0000 Uiso R . . . . .
H51 H 0.6814 0.5294 0.5124 0.0334 1.0000 Uiso R . . . . .
H61 H 0.7673 0.4319 0.5907 0.0335 1.0000 Uiso R . . . . .
H151 H 0.5680 0.8308 0.7328 0.0439 1.0000 Uiso R . . . . .
H161 H 0.4495 0.8699 0.6763 0.0503 1.0000 Uiso R . . . . .
H171 H 0.4407 0.7684 0.6099 0.0449 1.0000 Uiso R . . . . .
H201 H 0.8239 0.7008 0.8304 0.0588 1.0000 Uiso R . . . . .
H202 H 0.8617 0.6369 0.7882 0.0582 1.0000 Uiso R . . . . .
H203 H 0.7652 0.5986 0.8177 0.0586 1.0000 Uiso R . . . . .
H231 H 0.5794 0.3966 0.5049 0.0382 1.0000 Uiso R . . . . .
H181 H 0.7484 0.6272 0.7266 0.0361 1.0000 Uiso R . . . . .
H381 H 0.2165 0.6599 0.7239 0.1199 0.5000 Uiso R . . . . .
H331 H 0.3974 0.4647 0.6521 0.1127 1.0000 Uiso R . . . . .
C30 C 0.3675(4) 0.2840(3) 0.41731(15) 0.0758 1.0000 Uani . U . . . .
C29 C 0.4506(3) 0.3149(2) 0.45068(11) 0.0496 1.0000 Uani . U . . . .
O28 O 0.44996(19) 0.23946(16) 0.48695(8) 0.0536 1.0000 Uani . . . . . .
H291 H 0.4374 0.3821 0.4625 0.0601 1.0000 Uiso R . . . . .
H292 H 0.5158 0.3144 0.4358 0.0601 1.0000 Uiso R . . . . .
H301 H 0.3091 0.2580 0.4333 0.0943 1.0000 Uiso R . . . . .
H302 H 0.3475 0.3425 0.3998 0.0943 1.0000 Uiso R . . . . .
H303 H 0.3937 0.2317 0.3977 0.0943 1.0000 Uiso R . . . . .

loop_
_atom_site_aniso_label
_atom_site_aniso_U_11
_atom_site_aniso_U_22
_atom_site_aniso_U_33
_atom_site_aniso_U_23
_atom_site_aniso_U_13
_atom_site_aniso_U_12
C25 0.0269(13) 0.0285(14) 0.0511(17) 0.0100(12) -0.0029(12) -0.0038(11)
C26 0.0307(14) 0.0343(14) 0.0341(14) 0.0082(12) 0.0044(11) 0.0031(11)
C27 0.0301(14) 0.0309(14) 0.0301(13) 0.0033(11) 0.0014(11) 0.0035(10)
O31 0.0421(12) 0.0303(10) 0.0613(13) 0.0148(10) -0.0067(10) -0.0117(9)
C32 0.069(2) 0.0289(15) 0.0454(17) -0.0002(13) 0.0194(16) -0.0122(15)
O33 0.0679(18) 0.0644(17) 0.094(2) 0.0007(16) 0.0027(17) -0.0030(14)
C34 0.062(2) 0.051(2) 0.076(3) 0.0029(19) 0.011(2) -0.0094(18)
C35 0.0409(19) 0.063(2) 0.100(3) 0.024(2) 0.020(2) -0.0041(18)
C36 0.057(2) 0.057(2) 0.096(3) -0.002(2) -0.006(2) 0.0130(19)
C37 0.061(4) 0.035(3) 0.043(3) 0.013(3) 0.007(3) 0.012(3)
O38 0.072(4) 0.065(3) 0.078(4) 0.020(3) 0.012(3) 0.024(3)
O39 0.057(3) 0.083(4) 0.062(3) 0.018(3) 0.004(3) -0.016(3)
S1 0.0296(3) 0.0307(3) 0.0293(3) -0.0027(3) 0.0029(3) -0.0057(3)
O2 0.0447(11) 0.0311(10) 0.0365(10) -0.0067(8) 0.0018(9) -0.0021(9)
O3 0.0310(10) 0.0413(11) 0.0457(12) -0.0023(9) -0.0044(9) -0.0038(8)
C4 0.0523(19) 0.0456(18) 0.0380(16) 0.0005(13) 0.0155(14) -0.0105(14)
C5 0.0286(13) 0.0298(13) 0.0249(12) -0.0018(11) 0.0007(10) -0.0059(10)
C6 0.0270(13) 0.0320(13) 0.0242(12) 0.0003(10) -0.0017(10) 0.0000(11)
N7 0.0237(10) 0.0342(12) 0.0212(10) 0.0012(9) -0.0029(8) -0.0005(9)
C8 0.0255(12) 0.0311(13) 0.0236(11) 0.0030(10) -0.0017(10) -0.0050(10)
C9 0.0251(12) 0.0304(13) 0.0271(12) 0.0043(10) -0.0013(10) -0.0019(10)
C10 0.0267(13) 0.0322(14) 0.0301(12) 0.0053(11) -0.0041(10) -0.0001(11)
C11 0.0273(13) 0.0335(14) 0.0271(12) 0.0056(11) -0.0010(11) -0.0021(11)
O12 0.0320(10) 0.0323(10) 0.0277(9) 0.0013(8) -0.0062(8) 0.0041(8)
O13 0.0309(10) 0.0447(11) 0.0281(9) 0.0032(8) -0.0069(8) -0.0007(9)
C14 0.0293(13) 0.0290(14) 0.0315(14) 0.0028(11) -0.0029(11) -0.0009(11)
C15 0.0333(15) 0.0378(15) 0.0391(15) -0.0052(12) -0.0065(12) 0.0076(12)
C16 0.0386(16) 0.0383(16) 0.0477(17) -0.0052(13) -0.0109(13) 0.0131(13)
C17 0.0322(14) 0.0373(15) 0.0399(15) 0.0033(12) -0.0077(12) 0.0064(12)
N18 0.0322(12) 0.0293(11) 0.0294(11) -0.0023(9) -0.0061(9) 0.0049(9)
C19 0.0324(14) 0.0342(15) 0.0292(13) 0.0013(11) -0.0014(11) -0.0031(12)
C20 0.0489(17) 0.0384(16) 0.0312(14) -0.0003(12) -0.0111(13) 0.0025(14)
O21 0.0452(11) 0.0365(11) 0.0323(10) -0.0045(8) -0.0019(9) 0.0069(9)
C22 0.0266(13) 0.0320(14) 0.0262(12) 0.0038(10) 0.0008(10) 0.0006(11)
C23 0.0324(14) 0.0319(13) 0.0344(13) 0.0112(12) -0.0071(11) -0.0063(11)
C24 0.0331(15) 0.0340(14) 0.0434(15) 0.0091(12) -0.0134(12) -0.0062(11)
C30 0.104(3) 0.0416(19) 0.082(3) 0.0170(18) -0.063(2) -0.021(2)
C29 0.069(2) 0.0283(14) 0.0517(18) 0.0109(13) -0.0340(17) -0.0106(14)
O28 0.0616(14) 0.0350(11) 0.0642(15) 0.0205(10) -0.0373(12) -0.0205(10)

loop_
_atom_type_symbol
_atom_type_scat_dispersion_real
_atom_type_scat_dispersion_imag
_atom_type_scat_Cromer_Mann_a1
_atom_type_scat_Cromer_Mann_b1
_atom_type_scat_Cromer_Mann_a2
_atom_type_scat_Cromer_Mann_b2
_atom_type_scat_Cromer_Mann_a3
_atom_type_scat_Cromer_Mann_b3
_atom_type_scat_Cromer_Mann_a4
_atom_type_scat_Cromer_Mann_b4
_atom_type_scat_Cromer_Mann_c
_atom_type_scat_source
C 0.0181 0.0091 2.3100 20.8439 1.0200 10.2075 1.5886 0.5687 0.8650 51.6512 0.2156 'International Tables Vol C 4.2.6.8 and 6.1.1.4'
H 0.0000 0.0000 0.4930 10.5109 0.3229 26.1257 0.1402 3.1424 0.0408 57.7998 0.0030 'International Tables Vol C 4.2.6.8 and 6.1.1.4'
N 0.0311 0.0180 12.2126 0.0057 3.1322 9.8933 2.0125 28.9975 1.1663 0.5826 -11.5290 'International Tables Vol C 4.2.6.8 and 6.1.1.4'
O 0.0492 0.0322 3.0485 13.2771 2.2868 5.7011 1.5463 0.3239 0.8670 32.9089 0.2508 'International Tables Vol C 4.2.6.8 and 6.1.1.4'
S 0.3331 0.5567 6.9053 1.4679 5.2034 22.2151 1.4379 0.2536 1.5863 56.1720 0.8669 'International Tables Vol C 4.2.6.8 and 6.1.1.4'

loop_
_geom_angle_atom_site_label_1
_geom_angle_site_symmetry_1
_geom_angle_atom_site_label_2
_geom_angle_site_symmetry_2
_geom_angle_atom_site_label_3
_geom_angle_site_symmetry_3
_geom_angle
_geom_angle_publ_flag
C26 . C25 . O31 . 125.1(3) yes
C26 . C25 . C24 . 119.3(2) yes
O31 . C25 . C24 . 115.6(3) yes
C25 . C26 . C27 . 120.3(2) yes
C25 . C26 . H261 . 119.4 no
C27 . C26 . H261 . 120.4 no
C26 . C27 . C22 . 121.1(3) yes
C26 . C27 . H271 . 120.8 no
C22 . C27 . H271 . 118.1 no
C25 . O31 . C32 . 115.8(2) yes
O31 . C32 . H323 . 103.7 no
O31 . C32 . H322 . 108.0 no
H323 . C32 . H322 . 111.2 no
O31 . C32 . H321 . 110.6 no
H323 . C32 . H321 . 110.7 no
H322 . C32 . H321 . 112.4 no
C34 . O33 . H331 . 116.1 no
O33 . C34 . C35 . 118.7(4) yes
O33 . C34 . C36 . 118.0(4) yes
C35 . C34 . C36 . 123.3(4) yes
C34 . C35 . C35 7_666 119.2(3) yes
C34 . C35 . H351 . 119.9 no
C35 7_666 C35 . H351 . 120.8 no
C36 7_666 C36 . C34 . 117.5(3) yes
C36 7_666 C36 . C37 . 113.5(4) yes
C34 . C36 . C37 . 127.5(5) yes
C36 . C37 . O38 . 122.9(6) yes
C36 . C37 . O39 . 121.7(6) yes
O38 . C37 . O39 . 115.4(6) yes
C37 . O38 . O38 7_666 96.5(5) yes
C37 . O38 . H381 . 106.4 no
O38 7_666 O38 . H381 . 117.8 no
O2 . S1 . O3 . 117.61(12) yes
O2 . S1 . C4 . 107.76(14) yes
O3 . S1 . C4 . 109.52(15) yes
O2 . S1 . C5 . 108.99(12) yes
O3 . S1 . C5 . 109.13(12) yes
C4 . S1 . C5 . 102.81(13) yes
S1 . C4 . H41 . 108.2 no
S1 . C4 . H42 . 106.0 no
H41 . C4 . H42 . 110.2 no
S1 . C4 . H43 . 110.0 no
H41 . C4 . H43 . 109.8 no
H42 . C4 . H43 . 112.5 no
S1 . C5 . C6 . 113.62(17) yes
S1 . C5 . H52 . 103.3 no
C6 . C5 . H52 . 110.2 no
S1 . C5 . H51 . 106.6 no
C6 . C5 . H51 . 111.2 no
H52 . C5 . H51 . 111.7 no
C5 . C6 . N7 . 111.0(2) yes
C5 . C6 . C22 . 111.6(2) yes
N7 . C6 . C22 . 112.4(2) yes
C5 . C6 . H61 . 105.7 no
N7 . C6 . H61 . 105.6 no
C22 . C6 . H61 . 110.1 no
C6 . N7 . C8 . 123.7(2) yes
C6 . N7 . C11 . 125.5(2) yes
C8 . N7 . C11 . 110.6(2) yes
N7 . C8 . C9 . 106.6(2) yes
N7 . C8 . O12 . 124.3(2) yes
C9 . C8 . O12 . 129.2(2) yes
C8 . C9 . C10 . 108.3(2) yes
C8 . C9 . C14 . 130.0(2) yes
C10 . C9 . C14 . 121.7(2) yes
C9 . C10 . C11 . 107.7(2) yes
C9 . C10 . C17 . 122.0(3) yes
C11 . C10 . C17 . 130.3(2) yes
C10 . C11 . N7 . 106.8(2) yes
C10 . C11 . O13 . 128.9(2) yes
N7 . C11 . O13 . 124.3(3) yes
C9 . C14 . C15 . 116.8(2) yes
C9 . C14 . N18 . 118.2(2) yes
C15 . C14 . N18 . 125.1(2) yes
C14 . C15 . C16 . 120.8(3) yes
C14 . C15 . H151 . 119.9 no
C16 . C15 . H151 . 119.3 no
C15 . C16 . C17 . 122.2(3) yes
C15 . C16 . H161 . 118.3 no
C17 . C16 . H161 . 119.5 no
C16 . C17 . C10 . 116.5(3) yes
C16 . C17 . H171 . 121.4 no
C10 . C17 . H171 . 122.1 no
C14 . N18 . C19 . 128.3(2) yes
C14 . N18 . H181 . 114.6 no
C19 . N18 . H181 . 117.1 no
N18 . C19 . C20 . 113.9(2) yes
N18 . C19 . O21 . 123.6(3) yes
C20 . C19 . O21 . 122.5(2) yes
C19 . C20 . H201 . 109.7 no
C19 . C20 . H202 . 111.6 no
H201 . C20 . H202 . 107.9 no
C19 . C20 . H203 . 108.9 no
H201 . C20 . H203 . 109.1 no
H202 . C20 . H203 . 109.6 no
C6 . C22 . C27 . 118.5(2) yes
C6 . C22 . C23 . 122.6(2) yes
C27 . C22 . C23 . 118.9(2) yes
C22 . C23 . C24 . 120.6(2) yes
C22 . C23 . H231 . 118.3 no
C24 . C23 . H231 . 121.0 no
C25 . C24 . C23 . 119.8(2) yes
C25 . C24 . O28 . 115.4(2) yes
C23 . C24 . O28 . 124.8(2) yes
C29 . C30 . H301 . 109.7 no
C29 . C30 . H302 . 109.6 no
H301 . C30 . H302 . 109.5 no
C29 . C30 . H303 . 109.1 no
H301 . C30 . H303 . 109.5 no
H302 . C30 . H303 . 109.5 no
C30 . C29 . O28 . 107.3(3) yes
C30 . C29 . H291 . 110.6 no
O28 . C29 . H291 . 110.2 no
C30 . C29 . H292 . 109.3 no
O28 . C29 . H292 . 110.0 no
H291 . C29 . H292 . 109.5 no
C29 . O28 . C24 . 117.0(2) yes

loop_
_geom_bond_atom_site_label_1
_geom_bond_site_symmetry_1
_geom_bond_atom_site_label_2
_geom_bond_site_symmetry_2
_geom_bond_distance
_geom_bond_publ_flag
C25 . C26 . 1.387(4) yes
C25 . O31 . 1.368(3) yes
C25 . C24 . 1.408(4) yes
C26 . C27 . 1.388(4) yes
C26 . H261 . 0.948 no
C27 . C22 . 1.383(4) yes
C27 . H271 . 0.955 no
O31 . C32 . 1.428(4) yes
C32 . H323 . 0.977 no
C32 . H322 . 0.979 no
C32 . H321 . 0.980 no
O33 . C34 . 1.367(5) yes
O33 . H331 . 0.877 no
C34 . C35 . 1.438(6) yes
C34 . C36 . 1.336(6) yes
C35 . C35 7_666 1.338(9) yes
C35 . H351 . 0.940 no
C36 . C36 7_666 1.509(9) yes
C36 . C37 . 1.409(8) yes
C37 . O38 . 1.364(8) yes
C37 . O39 . 1.226(8) yes
O38 . O38 7_666 1.829(13) yes
O38 . H381 . 0.853 no
S1 . O2 . 1.447(2) yes
S1 . O3 . 1.444(2) yes
S1 . C4 . 1.756(3) yes
S1 . C5 . 1.772(3) yes
C4 . H41 . 0.963 no
C4 . H42 . 0.953 no
C4 . H43 . 0.974 no
C5 . C6 . 1.529(3) yes
C5 . H52 . 0.979 no
C5 . H51 . 0.986 no
C6 . N7 . 1.473(3) yes
C6 . C22 . 1.515(4) yes
C6 . H61 . 0.987 no
N7 . C8 . 1.402(3) yes
N7 . C11 . 1.400(3) yes
C8 . C9 . 1.475(4) yes
C8 . O12 . 1.219(3) yes
C9 . C10 . 1.392(3) yes
C9 . C14 . 1.389(4) yes
C10 . C11 . 1.478(4) yes
C10 . C17 . 1.377(4) yes
C11 . O13 . 1.216(3) yes
C14 . C15 . 1.397(4) yes
C14 . N18 . 1.398(3) yes
C15 . C16 . 1.395(4) yes
C15 . H151 . 0.940 no
C16 . C17 . 1.392(4) yes
C16 . H161 . 0.966 no
C17 . H171 . 0.933 no
N18 . C19 . 1.367(3) yes
N18 . H181 . 0.860 no
C19 . C20 . 1.509(4) yes
C19 . O21 . 1.218(3) yes
C20 . H201 . 0.955 no
C20 . H202 . 0.986 no
C20 . H203 . 0.969 no
C22 . C23 . 1.399(4) yes
C23 . C24 . 1.389(4) yes
C23 . H231 . 0.958 no
C24 . O28 . 1.371(3) yes
C30 . C29 . 1.508(4) yes
C30 . H301 . 0.950 no
C30 . H302 . 0.950 no
C30 . H303 . 0.950 no
C29 . O28 . 1.444(3) yes
C29 . H291 . 0.950 no
C29 . H292 . 0.950 no

loop_
_geom_hbond_atom_site_label_D
_geom_hbond_site_symmetry_D
_geom_hbond_atom_site_label_H
_geom_hbond_site_symmetry_H
_geom_hbond_atom_site_label_A
_geom_hbond_site_symmetry_A
_geom_hbond_angle_DHA
_geom_hbond_distance_DH
_geom_hbond_distance_HA
_geom_hbond_distance_DA
_geom_hbond_publ_flag
C26 . H261 . O3 6_646 168 0.95 2.43 3.365(4) yes
C27 . H271 . O2 6_646 133 0.96 2.53 3.256(4) yes
C4 . H42 . O12 8_564 126 0.95 2.38 3.038(4) yes
C4 . H43 . O2 5_556 146 0.97 2.49 3.339(4) yes
C5 . H52 . O21 6_646 166 0.98 2.47 3.432(4) yes
C5 . H51 . O13 5_556 144 0.99 2.30 3.153(4) yes
C15 . H151 . O21 . 121 0.94 2.29 2.887(4) yes
C23 . H231 . O13 5_556 179 0.96 2.44 3.399(4) yes
N18 . H181 . O12 . 138 0.86 2.29 2.977(4) yes
O38 . H381 . O31 6_556 140 0.85 2.27 2.976(4) yes
O33 . H331 . O39 . 133 0.88 1.99 2.664(4) yes
